data_7711911
loop_
_publ_author_name
'Bahrani-Pour, Maryam'
'Beheshti, Azizolla'
'Sedaghat, Tahereh'
'Hoveizi, Elham'
'Naseri, Nadieh'
'Mayer, Peter'
'Centore, Roberto'

_publ_section_title
;
 New Hg(II) coordination polymers based on a thioimidazole ligand with
 good performance to detoxify Hg(II) and reversibly capture iodine.
;
_journal_issue 3
_journal_name_full 'Dalton transactions (Cambridge, England : 2003)'
_journal_page_first 683
_journal_page_last 695
_journal_paper_doi 10.1039/d2dt03057h
_journal_volume 52
_journal_year 2023
_chemical_formula_moiety 'C9 H12 Cl Hg N4 S2, Cl O4'
_chemical_formula_sum 'C9 H12 Cl2 Hg N4 O4 S2'
_chemical_formula_weight 575.84
_chemical_name_common AB168-2
_space_group_crystal_system triclinic
_space_group_IT_number 2
_space_group_name_Hall '-P 1'
_space_group_name_H-M_alt 'P -1'
_atom_sites_solution_hydrogens mixed
_audit_block_code HgClC9H12N4S2_ClO4_zv171_beheshti
_audit_creation_method 'APEX3 v2018.7-2'
_audit_update_record
;
2022-08-05 deposited with the CCDC.	2022-12-12 downloaded from the CCDC.
;
_cell_angle_alpha 66.129(7)
_cell_angle_beta 76.319(6)
_cell_angle_gamma 80.674(6)
_cell_formula_units_Z 2
_cell_length_a 6.4268(12)
_cell_length_b 11.856(2)
_cell_length_c 11.961(2)
_cell_measurement_reflns_used 6790
_cell_measurement_temperature 173.(2)
_cell_measurement_theta_max 26.7272
_cell_measurement_theta_min 3.1431
_cell_volume 807.5(2)
_computing_cell_refinement 'SAINT V8.38A (Bruker AXS Inc., 2017)'
_computing_data_collection 'APEX3 v2016.5-0, Bruker AXS (2016)'
_computing_data_reduction 'SAINT V8.38A (Bruker AXS Inc., 2017)'
_computing_molecular_graphics 'shelXle (C.B. Huebschle, rev 924)'
_computing_structure_refinement 'SHELXL-2018/3 (Sheldrick, 2018)'
_computing_structure_solution 'XT, VERSION 2014/5'
_diffrn_ambient_temperature 173.(2)
_diffrn_detector_area_resol_mean 7.3910
_diffrn_measured_fraction_theta_full 0.976
_diffrn_measured_fraction_theta_max 0.963
_diffrn_measurement_device 'fixed-chi three-circle diffractometer'
_diffrn_measurement_device_type 'Bruker D8 Venture TXS'
_diffrn_measurement_method 'mix of phi and omega scans'
_diffrn_radiation_monochromator 'focusing mirrors'
_diffrn_radiation_type MoK\a
_diffrn_radiation_wavelength 0.71073
_diffrn_reflns_av_R_equivalents 0.0758
_diffrn_reflns_av_unetI/netI 0.0619
_diffrn_reflns_Laue_measured_fraction_full 0.976
_diffrn_reflns_Laue_measured_fraction_max 0.963
_diffrn_reflns_limit_h_max 8
_diffrn_reflns_limit_h_min -7
_diffrn_reflns_limit_k_max 14
_diffrn_reflns_limit_k_min -13
_diffrn_reflns_limit_l_max 15
_diffrn_reflns_limit_l_min 0
_diffrn_reflns_number 3302
_diffrn_reflns_point_group_measured_fraction_full 0.976
_diffrn_reflns_point_group_measured_fraction_max 0.963
_diffrn_reflns_theta_full 25.242
_diffrn_reflns_theta_max 26.730
_diffrn_reflns_theta_min 3.143
_diffrn_source 'rotating anode (TXS)'
_diffrn_source_current 50
_diffrn_source_power 2.5
_diffrn_source_type 'Bruker TXS'
_diffrn_source_voltage 50
_exptl_absorpt_coefficient_mu 10.140
_exptl_absorpt_correction_T_max 0.91
_exptl_absorpt_correction_T_min 0.67
_exptl_absorpt_correction_type multi-scan
_exptl_absorpt_process_details 'TWINABS - Bruker AXS scaling for twinned crystals - Version 2012/1'
_exptl_crystal_colour colourless
_exptl_crystal_density_diffrn 2.368
_exptl_crystal_density_method 'not measured'
_exptl_crystal_description rod
_exptl_crystal_F_000 544
_exptl_crystal_size_max 0.140
_exptl_crystal_size_mid 0.010
_exptl_crystal_size_min 0.010
_refine_diff_density_max 1.992
_refine_diff_density_min -1.731
_refine_diff_density_rms 0.236
_refine_ls_extinction_method none
_refine_ls_goodness_of_fit_ref 1.040
_refine_ls_hydrogen_treatment constr
_refine_ls_matrix_type full
_refine_ls_number_parameters 202
_refine_ls_number_reflns 3302
_refine_ls_number_restraints 12
_refine_ls_restrained_S_all 1.047
_refine_ls_R_factor_all 0.0673
_refine_ls_R_factor_gt 0.0536
_refine_ls_shift/su_max 0.000
_refine_ls_shift/su_mean 0.000
_refine_ls_structure_factor_coef Fsqd
_refine_ls_weighting_details 'w=1/[\s^2^(Fo^2^)+(0.0327P)^2^+8.9820P] where P=(Fo^2^+2Fc^2^)/3'
_refine_ls_weighting_scheme calc
_refine_ls_wR_factor_gt 0.1079
_refine_ls_wR_factor_ref 0.1137
_reflns_Friedel_coverage 0.000
_reflns_number_gt 2821
_reflns_number_total 3302
_reflns_threshold_expression 'I > 2\s(I)'
_cod_data_source_file d2dt03057h2.cif
_cod_data_source_block zv171
_cod_depositor_comments
;
The following automatic conversions were performed:

data item '_exptl_absorpt_correction_type' value 'Multi-Scan' was
changed to 'multi-scan' in accordance with the
/home/data/users/saulius/crontab/automatic-downloads/rss-feeds/RSC/lib/dictionaries/cif_core.dic
dictionary named 'cif_core.dic' version 2.4.2 last updated on
2011-04-26.

Automatic conversion script
Id: cif_fix_values 7556 2019-12-06 15:28:31Z antanas 

 Adding full bibliography for 7711910--7711912.cif.
;
_cod_database_code 7711911
_shelx_estimated_absorpt_t_min 0.331
_shelx_estimated_absorpt_t_max 0.905
_shelx_space_group_comment
;
The symmetry employed for this shelxl refinement is uniquely defined
by the following loop, which should always be used as a source of
symmetry information in preference to the above space-group names.
They are only intended as comments.
;

loop_
_space_group_symop_operation_xyz
'x, y, z'
'-x, -y, -z'

loop_
_atom_site_label
_atom_site_type_symbol
_atom_site_fract_x
_atom_site_fract_y
_atom_site_fract_z
_atom_site_U_iso_or_equiv
_atom_site_adp_type
_atom_site_occupancy
_atom_site_site_symmetry_order
_atom_site_calc_flag
_atom_site_refinement_flags_posn
_atom_site_refinement_flags_adp
_atom_site_refinement_flags_occupancy
_atom_site_disorder_assembly
_atom_site_disorder_group
Hg1 Hg 0.77953(8) 0.45119(5) -0.06584(5) 0.03611(15) Uani 1 1 d . . . . .
Cl1 Cl 1.2186(4) 0.4358(3) -0.0832(3) 0.0349(6) Uani 1 1 d . . . . .
S1 S 0.7436(5) 0.2425(3) 0.0872(3) 0.0383(8) Uani 1 1 d . . . . .
S2 S 0.3041(5) 0.4095(3) 0.2641(3) 0.0368(7) Uani 1 1 d . . . . .
N1 N 0.5047(15) 0.1787(8) -0.0364(9) 0.028(2) Uani 1 1 d . . . . .
N2 N 0.3576(14) 0.1414(9) 0.1541(9) 0.028(2) Uani 1 1 d . . . . .
N3 N 0.1224(14) 0.1940(9) 0.3200(8) 0.027(2) Uani 1 1 d . . . . .
N4 N -0.0987(15) 0.3294(10) 0.3730(9) 0.033(2) Uani 1 1 d . . . . .
C1 C 0.5290(16) 0.1902(11) 0.0658(11) 0.028(2) Uani 1 1 d . . . . .
C2 C 0.649(2) 0.2207(13) -0.1573(12) 0.044(3) Uani 1 1 d . . . . .
H2A H 0.614893 0.183870 -0.210222 0.066 Uiso 1 1 calc R U . . .
H2B H 0.797696 0.195527 -0.145765 0.066 Uiso 1 1 calc R U . . .
H2C H 0.630551 0.311089 -0.196941 0.066 Uiso 1 1 calc R U . . .
C3 C 0.317(2) 0.1202(13) -0.0111(13) 0.038(3) Uani 1 1 d . . . . .
H3 H 0.262021 0.101036 -0.068076 0.045 Uiso 1 1 calc R U . . .
C4 C 0.2279(17) 0.0965(11) 0.1089(13) 0.033(3) Uani 1 1 d . . . . .
H4 H 0.099910 0.056367 0.153596 0.039 Uiso 1 1 calc R U . . .
C5 C 0.3242(19) 0.1311(12) 0.2821(11) 0.034(3) Uani 1 1 d . . . . .
H5AB H 0.444462 0.166584 0.292295 0.041 Uiso 1 1 calc R U . . .
H5A H 0.326071 0.042492 0.337772 0.041 Uiso 1 1 calc R U . . .
C6 C 0.1048(18) 0.3085(10) 0.3173(10) 0.028(2) Uani 1 1 d . . . . .
C7 C -0.0676(19) 0.1430(12) 0.3728(11) 0.033(3) Uani 1 1 d . . . . .
H7 H -0.093089 0.063180 0.380591 0.039 Uiso 1 1 d R U . . .
C8 C -0.207(2) 0.2236(12) 0.4100(11) 0.038(3) Uani 1 1 d . . . . .
H8 H -0.351911 0.215198 0.452404 0.046 Uiso 1 1 d R U . . .
C9 C -0.190(2) 0.4374(14) 0.4003(15) 0.049(4) Uani 1 1 d . . . . .
H9A H -0.102513 0.507216 0.347132 0.059 Uiso 1 1 calc R U . . .
H9B H -0.191979 0.420001 0.487926 0.059 Uiso 1 1 calc R U . . .
H9C H -0.336761 0.458097 0.384341 0.059 Uiso 1 1 calc R U . . .
Cl2 Cl 0.2308(5) 0.1565(3) 0.6403(3) 0.0375(6) Uani 1 1 d . . . . .
O1 O 0.248(3) 0.0669(12) 0.7602(11) 0.090(4) Uani 1 1 d . . . . .
O2 O 0.319(3) 0.2620(15) 0.6195(17) 0.113(5) Uani 1 1 d . U . . .
O3 O 0.3354(16) 0.1096(11) 0.5472(9) 0.062(3) Uani 1 1 d . . . . .
O4 O 0.010(2) 0.1681(16) 0.6349(14) 0.103(4) Uani 1 1 d . U . . .

loop_
_atom_site_aniso_label
_atom_site_aniso_U_11
_atom_site_aniso_U_22
_atom_site_aniso_U_33
_atom_site_aniso_U_23
_atom_site_aniso_U_13
_atom_site_aniso_U_12
Hg1 0.0340(2) 0.0312(3) 0.0363(3) -0.00496(17) -0.00408(18) -0.00912(18)
Cl1 0.0242(12) 0.0377(16) 0.0437(17) -0.0186(13) -0.0016(12) -0.0031(12)
S1 0.0263(15) 0.0369(17) 0.0397(18) 0.0034(14) -0.0121(13) -0.0096(13)
S2 0.0352(16) 0.0321(16) 0.0423(18) -0.0066(14) -0.0141(14) -0.0114(13)
N1 0.031(5) 0.016(4) 0.032(5) -0.005(4) -0.006(4) 0.002(4)
N2 0.024(5) 0.030(5) 0.030(5) -0.009(4) -0.010(4) -0.001(4)
N3 0.026(5) 0.039(6) 0.022(5) -0.017(4) -0.002(4) -0.007(4)
N4 0.034(5) 0.039(6) 0.022(5) -0.010(4) -0.001(4) -0.001(4)
C1 0.017(5) 0.030(6) 0.030(6) -0.009(5) -0.002(4) 0.005(4)
C2 0.050(8) 0.039(8) 0.034(7) -0.013(6) 0.008(6) -0.007(6)
C3 0.039(7) 0.042(8) 0.045(8) -0.030(7) -0.010(6) 0.000(6)
C4 0.021(6) 0.029(6) 0.049(8) -0.017(6) -0.005(5) 0.002(5)
C5 0.038(7) 0.036(7) 0.029(6) -0.012(5) -0.005(5) -0.004(5)
C6 0.033(6) 0.024(6) 0.024(6) -0.001(4) -0.013(5) -0.008(5)
C7 0.033(6) 0.043(7) 0.027(6) -0.018(6) -0.005(5) -0.008(6)
C8 0.036(7) 0.042(8) 0.025(6) 0.001(6) 0.001(5) -0.020(6)
C9 0.045(8) 0.056(10) 0.052(9) -0.032(8) -0.005(7) 0.007(7)
Cl2 0.0393(15) 0.0418(18) 0.0250(15) -0.0062(12) -0.0037(12) -0.0070(13)
O1 0.174(14) 0.065(8) 0.027(6) -0.002(6) -0.039(7) -0.014(8)
O2 0.139(9) 0.083(8) 0.118(9) -0.045(7) 0.005(7) -0.038(7)
O3 0.062(6) 0.084(8) 0.048(6) -0.035(6) 0.007(5) -0.029(6)
O4 0.072(7) 0.133(9) 0.086(8) -0.033(6) -0.015(6) 0.015(6)

loop_
_atom_type_symbol
_atom_type_description
_atom_type_scat_dispersion_real
_atom_type_scat_dispersion_imag
_atom_type_scat_source
C C 0.0033 0.0016 'International Tables Vol C Tables 4.2.6.8 and 6.1.1.4'
H H 0.0000 0.0000 'International Tables Vol C Tables 4.2.6.8 and 6.1.1.4'
Cl Cl 0.1484 0.1585 'International Tables Vol C Tables 4.2.6.8 and 6.1.1.4'
Hg Hg -2.3894 9.2266 'International Tables Vol C Tables 4.2.6.8 and 6.1.1.4'
N N 0.0061 0.0033 'International Tables Vol C Tables 4.2.6.8 and 6.1.1.4'
O O 0.0106 0.0060 'International Tables Vol C Tables 4.2.6.8 and 6.1.1.4'
S S 0.1246 0.1234 'International Tables Vol C Tables 4.2.6.8 and 6.1.1.4'

loop_
_geom_angle_atom_site_label_1
_geom_angle_atom_site_label_2
_geom_angle_atom_site_label_3
_geom_angle
_geom_angle_site_symmetry_1
_geom_angle_site_symmetry_3
_geom_angle_publ_flag
S2 Hg1 S1 143.15(11) 2_665 . ?
S2 Hg1 Cl1 112.93(11) 2_665 2_765 ?
S1 Hg1 Cl1 98.99(12) . 2_765 ?
S2 Hg1 Cl1 108.19(10) 2_665 . ?
S1 Hg1 Cl1 93.43(10) . . ?
Cl1 Hg1 Cl1 82.28(8) 2_765 . ?
Hg1 Cl1 Hg1 97.72(8) 2_765 . ?
C1 S1 Hg1 106.5(4) . . ?
C6 S2 Hg1 101.5(4) . 2_665 ?
C1 N1 C3 109.6(10) . . ?
C1 N1 C2 126.0(10) . . ?
C3 N1 C2 124.5(11) . . ?
C1 N2 C4 111.0(10) . . ?
C1 N2 C5 124.2(10) . . ?
C4 N2 C5 124.7(10) . . ?
C6 N3 C7 109.9(10) . . ?
C6 N3 C5 123.9(9) . . ?
C7 N3 C5 125.9(10) . . ?
C6 N4 C8 108.3(10) . . ?
C6 N4 C9 127.4(11) . . ?
C8 N4 C9 124.1(11) . . ?
N1 C1 N2 105.9(10) . . ?
N1 C1 S1 127.6(8) . . ?
N2 C1 S1 126.2(9) . . ?
N1 C2 H2A 109.5 . . ?
N1 C2 H2B 109.5 . . ?
H2A C2 H2B 109.5 . . ?
N1 C2 H2C 109.5 . . ?
H2A C2 H2C 109.5 . . ?
H2B C2 H2C 109.5 . . ?
C4 C3 N1 106.9(11) . . ?
C4 C3 H3 126.5 . . ?
N1 C3 H3 126.5 . . ?
C3 C4 N2 106.6(10) . . ?
C3 C4 H4 126.7 . . ?
N2 C4 H4 126.7 . . ?
N2 C5 N3 113.0(10) . . ?
N2 C5 H5AB 109.0 . . ?
N3 C5 H5AB 109.0 . . ?
N2 C5 H5A 109.0 . . ?
N3 C5 H5A 109.0 . . ?
H5AB C5 H5A 107.8 . . ?
N3 C6 N4 106.9(9) . . ?
N3 C6 S2 127.7(9) . . ?
N4 C6 S2 125.3(9) . . ?
C8 C7 N3 108.3(11) . . ?
C8 C7 H7 127.7 . . ?
N3 C7 H7 124.0 . . ?
C7 C8 N4 106.5(10) . . ?
C7 C8 H8 129.4 . . ?
N4 C8 H8 124.1 . . ?
N4 C9 H9A 109.5 . . ?
N4 C9 H9B 109.5 . . ?
H9A C9 H9B 109.5 . . ?
N4 C9 H9C 109.5 . . ?
H9A C9 H9C 109.5 . . ?
H9B C9 H9C 109.5 . . ?
O2 Cl2 O1 110.6(10) . . ?
O2 Cl2 O4 116.4(11) . . ?
O1 Cl2 O4 105.2(9) . . ?
O2 Cl2 O3 109.6(8) . . ?
O1 Cl2 O3 110.4(8) . . ?
O4 Cl2 O3 104.4(8) . . ?

loop_
_geom_bond_atom_site_label_1
_geom_bond_atom_site_label_2
_geom_bond_distance
_geom_bond_site_symmetry_2
_geom_bond_publ_flag
Hg1 S2 2.405(3) 2_665 ?
Hg1 S1 2.418(3) . ?
Hg1 Cl1 2.631(3) 2_765 ?
Hg1 Cl1 2.761(3) . ?
S1 C1 1.710(11) . ?
S2 C6 1.725(11) . ?
N1 C1 1.330(15) . ?
N1 C3 1.401(15) . ?
N1 C2 1.459(15) . ?
N2 C1 1.352(14) . ?
N2 C4 1.364(15) . ?
N2 C5 1.451(15) . ?
N3 C6 1.333(15) . ?
N3 C7 1.350(14) . ?
N3 C5 1.458(16) . ?
N4 C6 1.354(15) . ?
N4 C8 1.392(16) . ?
N4 C9 1.447(17) . ?
C2 H2A 0.9800 . ?
C2 H2B 0.9800 . ?
C2 H2C 0.9800 . ?
C3 C4 1.343(18) . ?
C3 H3 0.9500 . ?
C4 H4 0.9500 . ?
C5 H5AB 0.9900 . ?
C5 H5A 0.9900 . ?
C7 C8 1.338(19) . ?
C7 H7 0.9500 . ?
C8 H8 0.9500 . ?
C9 H9A 0.9800 . ?
C9 H9B 0.9800 . ?
C9 H9C 0.9800 . ?
Cl2 O2 1.363(15) . ?
Cl2 O1 1.415(11) . ?
Cl2 O4 1.420(13) . ?
Cl2 O3 1.423(10) . ?

loop_
_geom_torsion_atom_site_label_1
_geom_torsion_atom_site_label_2
_geom_torsion_atom_site_label_3
_geom_torsion_atom_site_label_4
_geom_torsion
_geom_torsion_site_symmetry_1
_geom_torsion_site_symmetry_2
_geom_torsion_site_symmetry_3
_geom_torsion_site_symmetry_4
_geom_torsion_publ_flag
C3 N1 C1 N2 -0.8(13) . . . . ?
C2 N1 C1 N2 178.7(10) . . . . ?
C3 N1 C1 S1 173.7(9) . . . . ?
C2 N1 C1 S1 -6.8(17) . . . . ?
C4 N2 C1 N1 1.4(13) . . . . ?
C5 N2 C1 N1 177.7(10) . . . . ?
C4 N2 C1 S1 -173.2(9) . . . . ?
C5 N2 C1 S1 3.2(17) . . . . ?
Hg1 S1 C1 N1 59.8(11) . . . . ?
Hg1 S1 C1 N2 -126.8(10) . . . . ?
C1 N1 C3 C4 -0.1(14) . . . . ?
C2 N1 C3 C4 -179.6(11) . . . . ?
N1 C3 C4 N2 0.9(14) . . . . ?
C1 N2 C4 C3 -1.5(14) . . . . ?
C5 N2 C4 C3 -177.8(11) . . . . ?
C1 N2 C5 N3 122.3(12) . . . . ?
C4 N2 C5 N3 -61.9(15) . . . . ?
C6 N3 C5 N2 -95.7(13) . . . . ?
C7 N3 C5 N2 90.8(13) . . . . ?
C7 N3 C6 N4 1.8(12) . . . . ?
C5 N3 C6 N4 -172.6(10) . . . . ?
C7 N3 C6 S2 177.6(9) . . . . ?
C5 N3 C6 S2 3.2(16) . . . . ?
C8 N4 C6 N3 -0.1(12) . . . . ?
C9 N4 C6 N3 175.2(11) . . . . ?
C8 N4 C6 S2 -176.1(8) . . . . ?
C9 N4 C6 S2 -0.7(18) . . . . ?
Hg1 S2 C6 N3 103.6(10) 2_665 . . . ?
Hg1 S2 C6 N4 -81.4(10) 2_665 . . . ?
C6 N3 C7 C8 -2.9(13) . . . . ?
C5 N3 C7 C8 171.4(10) . . . . ?
N3 C7 C8 N4 2.7(14) . . . . ?
C6 N4 C8 C7 -1.6(13) . . . . ?
C9 N4 C8 C7 -177.1(12) . . . . ?
